data_1563554
loop_
_publ_author_name
'Wragg, David S.'
'Le Ouay, Benjamin'
'Beale, Andrew M.'
'O-Brien, Matthew G.'
'Slawin, Alexandra M.Z.'
'Warren, John E.'
'Prior, Timothy J.'
'Morris, Russell E.'

_publ_section_title
;
 Ionothermal synthesis and crystal structures of metal phosphate chains
;
_journal_issue 7
_journal_name_full 'Journal of Solid State Chemistry'
_journal_page_first 1625
_journal_page_last 1631
_journal_paper_doi 10.1016/j.jssc.2010.05.002
_journal_volume 183
_journal_year 2010
_chemical_formula_moiety 'AlP2O8H2, C6 H11 N2'
_chemical_formula_sum 'C6 H13 Al N2 O8 P2'
_chemical_formula_weight 330.10
_space_group_IT_number 14
_space_group_name_Hall '-P 2ybc'
_space_group_name_H-M_alt 'P 1 21/c 1'
_symmetry_cell_setting monoclinic
_symmetry_space_group_name_H-M 'P 1 21/c 1'
_atom_sites_solution_hydrogens geom
_atom_sites_solution_primary direct
_atom_sites_solution_secondary difmap
_audit_creation_method SHELXL-97
_cell_angle_alpha 90.00
_cell_angle_beta 114.19(2)
_cell_angle_gamma 90.00
_cell_formula_units_Z 4
_cell_length_a 8.078(4)
_cell_length_b 13.111(6)
_cell_length_c 13.534(5)
_cell_measurement_reflns_used 442
_cell_measurement_temperature 150(2)
_cell_measurement_theta_max 22.26
_cell_measurement_theta_min 3.78
_cell_volume 1307.5(10)
_computing_cell_refinement 'Bruker SMART'
_computing_data_collection 'Bruker SMART'
_computing_data_reduction 'Bruker SAINT'
_computing_molecular_graphics Diamond
_computing_publication_material 'PLATON (Spek, 2008)'
_computing_structure_refinement 'Bruker SHELXTL'
_computing_structure_solution 'Bruker SHELXTL'
_diffrn_ambient_temperature 150(2)
_diffrn_measured_fraction_theta_full 0.952
_diffrn_measured_fraction_theta_max 0.952
_diffrn_measurement_device_type CCD
_diffrn_measurement_method 'Phi and Omega scans'
_diffrn_radiation_monochromator 'Silicon (111) surface'
_diffrn_radiation_source 'SRS Synchrotron'
_diffrn_radiation_type synchrotron
_diffrn_radiation_wavelength 0.8462
_diffrn_reflns_av_R_equivalents 0.1650
_diffrn_reflns_av_sigmaI/netI 0.1894
_diffrn_reflns_limit_h_max 10
_diffrn_reflns_limit_h_min -10
_diffrn_reflns_limit_k_max 15
_diffrn_reflns_limit_k_min -16
_diffrn_reflns_limit_l_max 17
_diffrn_reflns_limit_l_min -16
_diffrn_reflns_number 9433
_diffrn_reflns_theta_full 27.30
_diffrn_reflns_theta_max 27.30
_diffrn_reflns_theta_min 3.01
_exptl_absorpt_coefficient_mu 0.788
_exptl_crystal_colour colourless
_exptl_crystal_density_diffrn 1.677
_exptl_crystal_density_method 'not measured'
_exptl_crystal_description prism
_exptl_crystal_F_000 680
_exptl_crystal_size_max 0.01
_exptl_crystal_size_mid 0.005
_exptl_crystal_size_min 0.005
_refine_diff_density_max 0.455
_refine_diff_density_min -0.602
_refine_diff_density_rms 0.117
_refine_ls_extinction_method none
_refine_ls_goodness_of_fit_ref 0.943
_refine_ls_hydrogen_treatment mixed
_refine_ls_matrix_type full
_refine_ls_number_parameters 182
_refine_ls_number_reflns 2807
_refine_ls_number_restraints 0
_refine_ls_restrained_S_all 0.943
_refine_ls_R_factor_all 0.1703
_refine_ls_R_factor_gt 0.0668
_refine_ls_shift/su_max 0.137
_refine_ls_shift/su_mean 0.004
_refine_ls_structure_factor_coef Fsqd
_refine_ls_weighting_details 'calc w=1/[\s^2^(Fo^2^)+(0.0518P)^2^+0.0000P] where P=(Fo^2^+2Fc^2^)/3'
_refine_ls_weighting_scheme calc
_refine_ls_wR_factor_gt 0.1190
_refine_ls_wR_factor_ref 0.1536
_reflns_number_gt 1362
_reflns_number_total 2807
_reflns_threshold_expression >2sigma(I)
_cod_data_source_file JSSC-2010-183-1625.cif
_cod_data_source_block platon
_cod_depositor_comments
;
The following automatic conversions were performed:

data item '_symmetry_cell_setting' value 'Monoclinic' was changed to
'monoclinic' in accordance with the built-in table derived from the
CIF Core dictionary named 'cif_core.dic' version 2.4.5 last updated
on 2014-11-21.

Automatic conversion script
Id: cif_fix_values 8369 2020-08-20 11:38:08Z andrius 
;
_cod_original_sg_symbol_H-M P21/c
_cod_database_code 1563554

loop_
_symmetry_equiv_pos_as_xyz
'x, y, z'
'-x, y+1/2, -z+1/2'
'-x, -y, -z'
'x, -y-1/2, z-1/2'

loop_
_atom_site_label
_atom_site_type_symbol
_atom_site_fract_x
_atom_site_fract_y
_atom_site_fract_z
_atom_site_U_iso_or_equiv
_atom_site_adp_type
_atom_site_occupancy
_atom_site_symmetry_multiplicity
_atom_site_calc_flag
_atom_site_refinement_flags
_atom_site_disorder_assembly
_atom_site_disorder_group
H2P H 0.690(9) 0.217(5) 0.511(5) 0.06(2) Uiso 1 1 d . . .
P1 P 0.9101(2) 0.15453(10) 0.41317(12) 0.0197(4) Uani 1 1 d . . .
P2 P 0.6495(2) 0.11375(10) 0.62276(12) 0.0181(4) Uani 1 1 d . . .
Al1 Al 0.7399(2) -0.03716(12) 0.47124(14) 0.0179(4) Uani 1 1 d . . .
O1 O 0.7189(5) 0.0219(2) 0.5793(3) 0.0191(9) Uani 1 1 d . . .
O2 O 0.8233(5) 0.0481(3) 0.4046(3) 0.0203(9) Uani 1 1 d . . .
O3 O 1.1156(5) 0.1417(3) 0.4816(3) 0.0226(9) Uani 1 1 d . . .
O4 O 0.8872(6) 0.1815(3) 0.2969(3) 0.0333(12) Uani 1 1 d . . .
O5 O 0.4669(5) 0.0843(2) 0.6242(3) 0.0202(9) Uani 1 1 d . . .
O6 O 0.6044(6) 0.2032(3) 0.5399(3) 0.0260(10) Uani 1 1 d . . .
O7 O 0.8317(5) 0.2337(2) 0.4615(3) 0.0266(10) Uani 1 1 d . . .
O8 O 0.7829(5) 0.1418(3) 0.7340(3) 0.0230(9) Uani 1 1 d . . .
H1P H 0.830(9) 0.237(5) 0.275(5) 0.06(2) Uiso 1 1 d . . .
N1 N 0.2260(7) 0.0733(3) 0.0729(4) 0.0313(13) Uani 1 1 d . . .
N2 N 0.2421(7) 0.0563(3) -0.0812(4) 0.0281(12) Uani 1 1 d . . .
C1 C 0.2415(10) 0.0823(5) -0.1877(5) 0.053(2) Uani 1 1 d . . .
H1A H 0.1914 0.0265 -0.2369 0.079 Uiso 1 1 calc R . .
H1B H 0.3635 0.0950 -0.1794 0.079 Uiso 1 1 calc R . .
H1C H 0.1691 0.1422 -0.2158 0.079 Uiso 1 1 calc R . .
C2 C 0.2307(8) 0.1235(4) -0.0116(5) 0.0315(15) Uani 1 1 d . . .
H2 H 0.2267 0.1939 -0.0201 0.038 Uiso 1 1 calc R . .
C3 C 0.2403(9) -0.0292(4) 0.0574(5) 0.0350(16) Uani 1 1 d . . .
H3 H 0.2440 -0.0814 0.1048 0.042 Uiso 1 1 calc R . .
C4 C 0.2478(8) -0.0398(4) -0.0393(5) 0.0332(16) Uani 1 1 d . . .
H4 H 0.2555 -0.1009 -0.0720 0.040 Uiso 1 1 calc R . .
C5 C 0.2083(9) 0.1213(5) 0.1687(5) 0.0427(18) Uani 1 1 d . . .
H5A H 0.1223 0.1772 0.1452 0.051 Uiso 1 1 calc R . .
H5B H 0.1646 0.0714 0.2053 0.051 Uiso 1 1 calc R . .
C6 C 0.3912(10) 0.1598(5) 0.2442(6) 0.056(2) Uani 1 1 d . . .
H6A H 0.3891 0.1764 0.3128 0.085 Uiso 1 1 calc R . .
H6B H 0.4208 0.2197 0.2140 0.085 Uiso 1 1 calc R . .
H6C H 0.4807 0.1081 0.2543 0.085 Uiso 1 1 calc R . .

loop_
_atom_site_aniso_label
_atom_site_aniso_U_11
_atom_site_aniso_U_22
_atom_site_aniso_U_33
_atom_site_aniso_U_23
_atom_site_aniso_U_13
_atom_site_aniso_U_12
P1 0.0305(9) 0.0050(7) 0.0260(9) 0.0046(6) 0.0141(8) 0.0038(7)
P2 0.0264(9) 0.0086(7) 0.0170(8) -0.0031(6) 0.0067(7) -0.0029(6)
Al1 0.0245(10) 0.0054(8) 0.0226(10) -0.0019(7) 0.0083(8) -0.0009(7)
O1 0.032(2) 0.0061(19) 0.020(2) -0.0062(16) 0.0119(19) 0.0002(17)
O2 0.025(2) 0.013(2) 0.024(2) 0.0021(16) 0.0110(19) -0.0002(17)
O3 0.021(2) 0.008(2) 0.036(3) 0.0013(17) 0.008(2) 0.0034(16)
O4 0.059(3) 0.013(2) 0.033(3) 0.0146(19) 0.024(2) 0.019(2)
O5 0.025(2) 0.015(2) 0.020(2) -0.0062(16) 0.0094(19) -0.0046(17)
O6 0.040(3) 0.014(2) 0.026(2) 0.0081(17) 0.016(2) 0.0075(19)
O7 0.042(3) 0.006(2) 0.038(3) 0.0040(17) 0.023(2) 0.0054(18)
O8 0.034(2) 0.013(2) 0.016(2) -0.0066(16) 0.0040(19) -0.0050(18)
N1 0.056(4) 0.013(3) 0.026(3) 0.000(2) 0.018(3) 0.004(2)
N2 0.036(3) 0.021(3) 0.027(3) -0.004(2) 0.013(3) 0.003(2)
C1 0.075(6) 0.055(5) 0.032(4) -0.005(4) 0.026(4) 0.001(4)
C2 0.046(4) 0.015(3) 0.028(4) 0.002(3) 0.010(3) 0.008(3)
C3 0.049(4) 0.012(3) 0.037(4) 0.004(3) 0.011(4) 0.004(3)
C4 0.043(4) 0.007(3) 0.045(5) -0.004(3) 0.013(4) -0.001(3)
C5 0.054(5) 0.037(4) 0.027(4) 0.005(3) 0.007(4) 0.009(4)
C6 0.066(6) 0.040(4) 0.047(5) 0.003(4) 0.006(4) 0.000(4)

loop_
_atom_type_symbol
_atom_type_description
_atom_type_scat_dispersion_real
_atom_type_scat_dispersion_imag
_atom_type_scat_source
C C 0.0033 0.0016 'International Tables Vol C Tables 4.2.6.8 and 6.1.1.4'
H H 0.0000 0.0000 'International Tables Vol C Tables 4.2.6.8 and 6.1.1.4'
Al Al 0.0645 0.0514 'International Tables Vol C Tables 4.2.6.8 and 6.1.1.4'
N N 0.0061 0.0033 'International Tables Vol C Tables 4.2.6.8 and 6.1.1.4'
O O 0.0106 0.0060 'International Tables Vol C Tables 4.2.6.8 and 6.1.1.4'
P P 0.1023 0.0942 'International Tables Vol C Tables 4.2.6.8 and 6.1.1.4'

loop_
_geom_angle_atom_site_label_1
_geom_angle_atom_site_label_2
_geom_angle_atom_site_label_3
_geom_angle
_geom_angle_site_symmetry_1
_geom_angle_site_symmetry_3
O7 P1 O3 110.9(2) . .
O7 P1 O2 113.5(2) . .
O3 P1 O2 106.9(2) . .
O7 P1 O4 112.9(2) . .
O3 P1 O4 106.6(2) . .
O2 P1 O4 105.6(2) . .
O8 P2 O5 110.5(2) . .
O8 P2 O1 110.6(2) . .
O5 P2 O1 108.1(2) . .
O8 P2 O6 113.5(2) . .
O5 P2 O6 104.8(2) . .
O1 P2 O6 109.1(2) . .
O1 Al1 O2 110.20(18) . .
O1 Al1 O3 109.05(18) . 3_756
O2 Al1 O3 110.63(18) . 3_756
O1 Al1 O5 112.86(19) . 3_656
O2 Al1 O5 107.45(19) . 3_656
O3 Al1 O5 106.61(18) 3_756 3_656
P2 O1 Al1 148.4(2) . .
P1 O2 Al1 143.5(2) . .
P1 O3 Al1 134.4(2) . 3_756
P1 O4 H1P 112(4) . .
P2 O5 Al1 135.3(2) . 3_656
P2 O6 H2P 117(4) . .
C2 N1 C3 108.5(5) . .
C2 N1 C5 125.6(5) . .
C3 N1 C5 126.0(5) . .
C2 N2 C4 108.5(5) . .
C2 N2 C1 124.6(5) . .
C4 N2 C1 126.8(5) . .
N2 C1 H1A 109.5 . .
N2 C1 H1B 109.5 . .
H1A C1 H1B 109.5 . .
N2 C1 H1C 109.5 . .
H1A C1 H1C 109.5 . .
H1B C1 H1C 109.5 . .
N2 C2 N1 108.6(5) . .
N2 C2 H2 125.7 . .
N1 C2 H2 125.7 . .
C4 C3 N1 106.9(5) . .
C4 C3 H3 126.5 . .
N1 C3 H3 126.5 . .
C3 C4 N2 107.5(5) . .
C3 C4 H4 126.3 . .
N2 C4 H4 126.3 . .
C6 C5 N1 108.4(6) . .
C6 C5 H5A 110.0 . .
N1 C5 H5A 110.0 . .
C6 C5 H5B 110.0 . .
N1 C5 H5B 110.0 . .
H5A C5 H5B 108.4 . .
C5 C6 H6A 109.5 . .
C5 C6 H6B 109.5 . .
H6A C6 H6B 109.5 . .
C5 C6 H6C 109.5 . .
H6A C6 H6C 109.5 . .
H6B C6 H6C 109.5 . .

loop_
_geom_bond_atom_site_label_1
_geom_bond_atom_site_label_2
_geom_bond_distance
_geom_bond_site_symmetry_2
P1 O7 1.498(4) .
P1 O3 1.543(4) .
P1 O2 1.544(4) .
P1 O4 1.548(4) .
P2 O8 1.495(4) .
P2 O5 1.533(4) .
P2 O1 1.543(3) .
P2 O6 1.559(4) .
Al1 O1 1.724(4) .
Al1 O2 1.736(4) .
Al1 O3 1.743(4) 3_756
Al1 O5 1.752(4) 3_656
O3 Al1 1.743(4) 3_756
O4 H1P 0.85(7) .
O5 Al1 1.752(4) 3_656
O6 H2P 0.94(7) .
N1 C2 1.334(7) .
N1 C3 1.373(7) .
N1 C5 1.499(7) .
N2 C2 1.319(7) .
N2 C4 1.374(7) .
N2 C1 1.479(7) .
C1 H1A 0.9600 .
C1 H1B 0.9600 .
C1 H1C 0.9600 .
C2 H2 0.9300 .
C3 C4 1.341(8) .
C3 H3 0.9300 .
C4 H4 0.9300 .
C5 C6 1.498(9) .
C5 H5A 0.9700 .
C5 H5B 0.9700 .
C6 H6A 0.9600 .
C6 H6B 0.9600 .
C6 H6C 0.9600 .
